data_7153442
loop_
_publ_author_name
'Gabbutt, Christopher D.'
'Heron, B. Mark'
'Kilner, Colin'
'Kolla, Suresh B.'

_publ_section_title
;
 The influence of a 1,1-diarylvinyl moiety on the photochromism of
 naphthopyrans.
;
_journal_issue 21
_journal_name_full 'Organic &amp; biomolecular chemistry'
_journal_page_first 4874
_journal_page_last 4883
_journal_paper_doi 10.1039/c0ob00141d
_journal_volume 8
_journal_year 2010
_chemical_absolute_configuration unk
_chemical_formula_moiety 'C37 H34 N2 O'
_chemical_formula_sum 'C37 H34 N2 O'
_chemical_formula_weight 522.66
_chemical_name_common
;1-(1,1-bis(4-dimethylaminophenyl)vinyl)-3-phenyl-1H-
naphtho(2,1-b)pyran
;
_chemical_name_systematic
;
1-(1,1-bis(4-dimethylaminophenyl)vinyl)-3-phenyl-1H-naphtho[2,1-b]pyran
;
_space_group_IT_number 19
_symmetry_cell_setting orthorhombic
_symmetry_space_group_name_Hall 'P 2ac 2ab'
_symmetry_space_group_name_H-M 'P 21 21 21'
_atom_sites_solution_hydrogens geom
_atom_sites_solution_primary direct
_atom_sites_solution_secondary difmap
_audit_creation_method SHELXL-97
_cell_angle_alpha 90.00
_cell_angle_beta 90.00
_cell_angle_gamma 90.00
_cell_formula_units_Z 4
_cell_length_a 10.9909(10)
_cell_length_b 13.0053(11)
_cell_length_c 20.0553(18)
_cell_measurement_reflns_used 6269
_cell_measurement_temperature 150(2)
_cell_measurement_theta_max 25.14
_cell_measurement_theta_min 2.56
_cell_volume 2866.7(4)
_computing_cell_refinement
;
APEX 2 software, Bruker Nonius 2004
;
_computing_data_collection
;
APEX 2 software, Bruker Nonius 2004
;
_computing_data_reduction
;
SAINT - Bruker Integration program embedded in
APEX 2 software, Bruker Nonius 2004
;
_computing_molecular_graphics 'ORTEP-III Version 1.08 (Farrugia, 2005)'
_computing_publication_material
;
enCIFer: A program for viewing, editing and visualising CIFs.
F. H. Allen, O. Johnson, G. P. Shields, B. R. Smith, M. Towler,
J. Applied Cryst., 37, 331-334, 2004
;
_computing_structure_refinement
;
SHELXL-97 (Sheldrick, G. M. Acta Cryst. (2008). A64, 112)
XSeed (L.J.Barbour, J.Supramol. Chem., 2003, 1, 189.)
;
_computing_structure_solution
;
SHELXS-97 (Sheldrick, G. M. Acta Cryst. (2008). A64, 112)
XSeed (L.J.Barbour, J.Supramol. Chem., 2003, 1, 189.)
;
_diffrn_ambient_temperature 150(2)
_diffrn_detector_area_resol_mean
;
120 microns
;
_diffrn_measured_fraction_theta_full 0.996
_diffrn_measured_fraction_theta_max 0.996
_diffrn_measurement_device_type
;
Mach3 kappa-type 4-circle goniostat.
;
_diffrn_measurement_method 'rotation images'
_diffrn_radiation_detector 'ApexII camera'
_diffrn_radiation_monochromator
;
graphite model mounted in "parallel" mode
;
_diffrn_radiation_source
;
Bruker Nonius FR591 rotating anode generator
;
_diffrn_radiation_type MoK\a
_diffrn_radiation_wavelength 0.71073
_diffrn_reflns_av_R_equivalents 0.0786
_diffrn_reflns_av_sigmaI/netI 0.0588
_diffrn_reflns_limit_h_max 14
_diffrn_reflns_limit_h_min -13
_diffrn_reflns_limit_k_max 17
_diffrn_reflns_limit_k_min -14
_diffrn_reflns_limit_l_max 26
_diffrn_reflns_limit_l_min -25
_diffrn_reflns_number 27053
_diffrn_reflns_theta_full 25.83
_diffrn_reflns_theta_max 27.94
_diffrn_reflns_theta_min 2.57
_diffrn_standards_decay_% 0
_diffrn_standards_interval_count 0
_diffrn_standards_interval_time 0
_diffrn_standards_number 0
_exptl_absorpt_coefficient_mu 0.072
_exptl_absorpt_correction_T_max 0.9964
_exptl_absorpt_correction_T_min 0.8278
_exptl_absorpt_correction_type multi-scan
_exptl_absorpt_process_details
;
See Sheldrick, G. M. (2002). SADABS. Version
2.03. University of Gottingen, Germany.
;
_exptl_crystal_colour colourless
_exptl_crystal_density_diffrn 1.211
_exptl_crystal_density_method 'not measured'
_exptl_crystal_description fragment
_exptl_crystal_F_000 1112
_exptl_crystal_size_max 0.19
_exptl_crystal_size_mid 0.11
_exptl_crystal_size_min 0.05
_refine_diff_density_max 0.190
_refine_diff_density_min -0.182
_refine_diff_density_rms 0.044
_refine_ls_extinction_method none
_refine_ls_goodness_of_fit_ref 1.063
_refine_ls_hydrogen_treatment constr
_refine_ls_matrix_type full
_refine_ls_number_parameters 365
_refine_ls_number_reflns 3114
_refine_ls_number_restraints 0
_refine_ls_restrained_S_all 1.063
_refine_ls_R_factor_all 0.0669
_refine_ls_R_factor_gt 0.0431
_refine_ls_shift/su_max 0.000
_refine_ls_shift/su_mean 0.000
_refine_ls_structure_factor_coef Fsqd
_refine_ls_weighting_details 'calc w=1/[\s^2^(Fo^2^)+(0.0601P)^2^+0.2454P] where P=(Fo^2^+2Fc^2^)/3'
_refine_ls_weighting_scheme calc
_refine_ls_wR_factor_gt 0.0957
_refine_ls_wR_factor_ref 0.1087
_reflns_number_gt 2744
_reflns_number_total 3842
_reflns_threshold_expression >2sigma(I)
_cod_data_source_file c0ob00141d.txt
_cod_data_source_block sk_3_31
_cod_database_code 7153442

loop_
_symmetry_equiv_pos_as_xyz
'x, y, z'
'-x+1/2, -y, z+1/2'
'x+1/2, -y+1/2, -z'
'-x, y+1/2, -z+1/2'

loop_
_atom_site_label
_atom_site_type_symbol
_atom_site_fract_x
_atom_site_fract_y
_atom_site_fract_z
_atom_site_U_iso_or_equiv
_atom_site_adp_type
_atom_site_occupancy
_atom_site_symmetry_multiplicity
_atom_site_calc_flag
_atom_site_refinement_flags
O4 O 0.83713(16) 0.84209(16) 0.12402(9) 0.0322(5) Uani 1 1 d .
C31 C 0.7239(3) 0.7247(2) 0.05779(13) 0.0251(6) Uani 1 1 d .
C1 C 0.6230(2) 0.9238(2) 0.19573(14) 0.0255(6) Uani 1 1 d .
H1 H 0.5805 0.9003 0.2371 0.031 Uiso 1 1 calc R
C13 C 0.7839(3) 1.0224(2) 0.26646(13) 0.0257(6) Uani 1 1 d .
C2 C 0.6229(3) 0.8365(2) 0.14545(14) 0.0266(6) Uani 1 1 d .
H2 H 0.5478 0.8026 0.1375 0.032 Uiso 1 1 calc R
N57 N 0.1710(2) 0.82241(19) 0.38343(12) 0.0334(6) Uani 1 1 d .
C52 C 0.3428(3) 1.0363(2) 0.30145(13) 0.0274(6) Uani 1 1 d .
H52 H 0.3674 1.1045 0.3117 0.033 Uiso 1 1 calc R
C3 C 0.7206(2) 0.8035(2) 0.11134(13) 0.0256(6) Uani 1 1 d .
C61 C 0.3952(2) 1.1518(2) 0.15994(13) 0.0253(6) Uani 1 1 d .
C56 C 0.3287(2) 0.8955(2) 0.22478(13) 0.0252(6) Uani 1 1 d .
H56 H 0.3451 0.8661 0.1824 0.030 Uiso 1 1 calc R
C14 C 0.7558(2) 0.9516(2) 0.21327(13) 0.0246(6) Uani 1 1 d .
C6 C 0.9759(2) 0.9326(2) 0.19239(14) 0.0306(7) Uani 1 1 d .
H6 H 1.0394 0.9008 0.1678 0.037 Uiso 1 1 calc R
C64 C 0.2951(3) 1.3307(2) 0.09458(14) 0.0306(7) Uani 1 1 d .
C36 C 0.8363(3) 0.6937(2) 0.02905(14) 0.0296(7) Uani 1 1 d .
H36 H 0.9101 0.7235 0.0444 0.036 Uiso 1 1 calc R
C65 C 0.2203(3) 1.2559(2) 0.12459(15) 0.0320(7) Uani 1 1 d .
H65 H 0.1345 1.2646 0.1232 0.038 Uiso 1 1 calc R
C33 C 0.6208(3) 0.6042(2) -0.01717(14) 0.0329(7) Uani 1 1 d .
H33 H 0.5475 0.5740 -0.0329 0.040 Uiso 1 1 calc R
C12 C 0.6919(3) 1.0708(2) 0.30623(14) 0.0293(7) Uani 1 1 d .
H12 H 0.6089 1.0539 0.2988 0.035 Uiso 1 1 calc R
C32 C 0.6165(3) 0.6777(2) 0.03325(14) 0.0287(7) Uani 1 1 d .
H32 H 0.5401 0.6968 0.0516 0.034 Uiso 1 1 calc R
C66 C 0.2683(3) 1.1701(2) 0.15613(14) 0.0295(7) Uani 1 1 d .
H66 H 0.2142 1.1220 0.1759 0.035 Uiso 1 1 calc R
C11 C 0.7212(3) 1.1412(2) 0.35495(14) 0.0329(7) Uani 1 1 d .
H11 H 0.6583 1.1723 0.3804 0.040 Uiso 1 1 calc R
C5 C 0.8511(2) 0.9098(2) 0.17736(13) 0.0270(6) Uani 1 1 d .
N67 N 0.2472(3) 1.4141(2) 0.05939(13) 0.0402(7) Uani 1 1 d .
C55 C 0.2635(3) 0.8377(2) 0.27153(14) 0.0273(6) Uani 1 1 d .
H55 H 0.2359 0.7706 0.2603 0.033 Uiso 1 1 calc R
C53 C 0.2796(3) 0.9791(2) 0.34960(14) 0.0284(7) Uani 1 1 d .
H53 H 0.2642 1.0083 0.3922 0.034 Uiso 1 1 calc R
C41 C 0.4450(2) 1.0540(2) 0.18760(13) 0.0247(6) Uani 1 1 d .
C10 C 0.8444(3) 1.1677(3) 0.36763(15) 0.0377(8) Uani 1 1 d .
H10 H 0.8638 1.2169 0.4009 0.045 Uiso 1 1 calc R
C59 C 0.1305(3) 0.7179(3) 0.36583(18) 0.0418(8) Uani 1 1 d .
H59A H 0.0847 0.7201 0.3239 0.063 Uiso 1 1 calc R
H59B H 0.0783 0.6909 0.4014 0.063 Uiso 1 1 calc R
H59C H 0.2016 0.6731 0.3605 0.063 Uiso 1 1 calc R
C9 C 0.9356(3) 1.1214(2) 0.33123(15) 0.0364(8) Uani 1 1 d .
H9 H 1.0180 1.1385 0.3402 0.044 Uiso 1 1 calc R
C54 C 0.2385(2) 0.8786(2) 0.33546(13) 0.0260(6) Uani 1 1 d .
C7 C 1.0026(3) 1.0002(2) 0.24208(14) 0.0304(7) Uani 1 1 d .
H7 H 1.0854 1.0156 0.2515 0.037 Uiso 1 1 calc R
C51 C 0.3706(2) 0.9952(2) 0.23826(13) 0.0240(6) Uani 1 1 d .
C34 C 0.7327(3) 0.5743(2) -0.04497(14) 0.0345(7) Uani 1 1 d .
H34 H 0.7357 0.5239 -0.0792 0.041 Uiso 1 1 calc R
C35 C 0.8394(3) 0.6199(2) -0.02144(15) 0.0346(7) Uani 1 1 d .
H35 H 0.9154 0.6004 -0.0401 0.041 Uiso 1 1 calc R
C8 C 0.9089(3) 1.0486(2) 0.28052(14) 0.0282(7) Uani 1 1 d .
C69 C 0.1163(3) 1.4167(3) 0.04437(18) 0.0465(9) Uani 1 1 d .
H69A H 0.0950 1.3577 0.0163 0.070 Uiso 1 1 calc R
H69B H 0.0967 1.4805 0.0208 0.070 Uiso 1 1 calc R
H69C H 0.0699 1.4135 0.0861 0.070 Uiso 1 1 calc R
C62 C 0.4695(3) 1.2309(2) 0.13422(14) 0.0305(7) Uani 1 1 d .
H62 H 0.5552 1.2246 0.1387 0.037 Uiso 1 1 calc R
C63 C 0.4232(3) 1.3175(2) 0.10270(15) 0.0318(7) Uani 1 1 d .
H63 H 0.4774 1.3685 0.0863 0.038 Uiso 1 1 calc R
C68 C 0.3272(3) 1.4786(3) 0.01885(17) 0.0457(9) Uani 1 1 d .
H68A H 0.3917 1.5073 0.0470 0.069 Uiso 1 1 calc R
H68B H 0.2799 1.5347 -0.0010 0.069 Uiso 1 1 calc R
H68C H 0.3637 1.4370 -0.0167 0.069 Uiso 1 1 calc R
C40 C 0.5555(2) 1.0164(2) 0.16754(13) 0.0261(6) Uani 1 1 d .
H40 H 0.5944 1.0521 0.1321 0.031 Uiso 1 1 calc R
C58 C 0.1985(3) 0.8380(3) 0.45386(15) 0.0495(10) Uani 1 1 d .
H58A H 0.2827 0.8174 0.4627 0.074 Uiso 1 1 calc R
H58B H 0.1432 0.7963 0.4810 0.074 Uiso 1 1 calc R
H58C H 0.1880 0.9108 0.4651 0.074 Uiso 1 1 calc R

loop_
_atom_site_aniso_label
_atom_site_aniso_U_11
_atom_site_aniso_U_22
_atom_site_aniso_U_33
_atom_site_aniso_U_23
_atom_site_aniso_U_13
_atom_site_aniso_U_12
O4 0.0194(10) 0.0465(13) 0.0308(11) -0.0107(10) 0.0008(9) -0.0024(10)
C31 0.0259(15) 0.0289(15) 0.0205(13) 0.0044(12) -0.0012(12) 0.0005(13)
C1 0.0196(14) 0.0319(16) 0.0249(14) -0.0007(14) 0.0017(11) -0.0032(12)
C13 0.0284(15) 0.0283(15) 0.0205(13) 0.0040(13) 0.0001(12) 0.0013(13)
C2 0.0222(14) 0.0300(16) 0.0275(14) 0.0011(14) 0.0010(12) -0.0045(13)
N57 0.0395(14) 0.0326(14) 0.0282(13) 0.0015(11) 0.0072(12) -0.0019(12)
C52 0.0268(15) 0.0275(15) 0.0280(14) -0.0048(13) -0.0021(12) -0.0006(13)
C3 0.0198(14) 0.0311(16) 0.0259(14) 0.0045(13) 0.0003(12) -0.0032(12)
C61 0.0232(14) 0.0277(15) 0.0252(14) -0.0019(13) -0.0018(12) -0.0009(12)
C56 0.0243(14) 0.0309(16) 0.0204(13) -0.0037(12) -0.0008(11) 0.0035(13)
C14 0.0200(14) 0.0296(15) 0.0241(14) 0.0049(12) 0.0004(11) 0.0000(12)
C6 0.0210(15) 0.0407(19) 0.0300(15) -0.0017(15) 0.0006(12) 0.0037(13)
C64 0.0339(17) 0.0290(16) 0.0290(15) -0.0028(14) -0.0011(13) 0.0013(14)
C36 0.0264(16) 0.0346(17) 0.0278(15) 0.0024(13) 0.0016(13) 0.0005(14)
C65 0.0253(15) 0.0337(17) 0.0369(17) 0.0020(14) -0.0004(14) 0.0014(13)
C33 0.0351(17) 0.0372(18) 0.0265(15) 0.0016(15) -0.0009(13) -0.0064(15)
C12 0.0312(16) 0.0310(17) 0.0255(14) 0.0047(13) 0.0024(12) 0.0020(13)
C32 0.0249(15) 0.0365(17) 0.0248(14) 0.0018(14) 0.0004(12) -0.0008(14)
C66 0.0235(15) 0.0347(16) 0.0302(15) 0.0017(14) 0.0041(13) -0.0018(13)
C11 0.0409(18) 0.0316(17) 0.0263(15) 0.0033(14) 0.0027(14) 0.0034(14)
C5 0.0240(15) 0.0364(16) 0.0207(14) -0.0009(13) -0.0006(12) -0.0005(13)
N67 0.0409(16) 0.0331(15) 0.0465(15) 0.0104(13) -0.0059(13) -0.0002(13)
C55 0.0251(14) 0.0274(15) 0.0293(15) -0.0012(13) -0.0004(12) 0.0006(13)
C53 0.0292(16) 0.0338(16) 0.0221(14) -0.0031(13) 0.0024(12) 0.0016(13)
C41 0.0239(14) 0.0275(16) 0.0226(14) -0.0028(12) 0.0013(11) -0.0034(12)
C10 0.048(2) 0.0357(18) 0.0293(16) -0.0049(14) -0.0081(15) -0.0005(16)
C59 0.0404(19) 0.0395(19) 0.045(2) 0.0031(16) 0.0103(16) -0.0039(16)
C9 0.0355(17) 0.0400(19) 0.0338(17) -0.0034(15) -0.0077(14) -0.0019(15)
C54 0.0201(14) 0.0329(16) 0.0251(14) 0.0042(13) -0.0008(11) 0.0039(12)
C7 0.0245(14) 0.0377(19) 0.0292(15) -0.0007(15) -0.0036(12) -0.0017(13)
C51 0.0188(13) 0.0294(16) 0.0237(14) 0.0020(13) -0.0003(11) 0.0026(12)
C34 0.0477(19) 0.0317(17) 0.0240(15) -0.0027(13) 0.0007(14) -0.0009(15)
C35 0.0354(18) 0.0375(18) 0.0307(16) 0.0010(15) 0.0067(14) 0.0051(15)
C8 0.0285(15) 0.0305(17) 0.0256(15) 0.0031(13) -0.0033(12) -0.0009(13)
C69 0.041(2) 0.047(2) 0.051(2) 0.0090(18) -0.0094(16) 0.0105(17)
C62 0.0222(15) 0.0348(17) 0.0345(17) -0.0028(14) -0.0004(13) -0.0036(13)
C63 0.0289(16) 0.0293(17) 0.0373(17) 0.0019(14) 0.0001(13) -0.0061(14)
C68 0.062(2) 0.0369(19) 0.0386(18) 0.0059(16) 0.0078(17) 0.0009(18)
C40 0.0254(15) 0.0310(16) 0.0217(14) 0.0005(13) 0.0020(11) -0.0018(12)
C58 0.055(2) 0.066(2) 0.0282(17) 0.0068(17) 0.0031(15) -0.013(2)

loop_
_atom_type_symbol
_atom_type_description
_atom_type_scat_dispersion_real
_atom_type_scat_dispersion_imag
_atom_type_scat_source
C C 0.0033 0.0000 'International Tables Vol C Tables 4.2.6.8 and 6.1.1.4'
H H 0.0000 0.0000 'International Tables Vol C Tables 4.2.6.8 and 6.1.1.4'
N N 0.0061 0.0000 'International Tables Vol C Tables 4.2.6.8 and 6.1.1.4'
O O 0.0106 0.0000 'International Tables Vol C Tables 4.2.6.8 and 6.1.1.4'

loop_
_geom_angle_atom_site_label_1
_geom_angle_atom_site_label_2
_geom_angle_atom_site_label_3
_geom_angle
C5 O4 C3 117.9(2)
C32 C31 C36 117.4(2)
C32 C31 C3 121.9(3)
C36 C31 C3 120.7(2)
C2 C1 C40 110.2(2)
C2 C1 C14 109.0(2)
C40 C1 C14 111.1(2)
C2 C1 H1 108.8
C40 C1 H1 108.8
C14 C1 H1 108.8
C12 C13 C14 122.7(3)
C12 C13 C8 117.3(2)
C14 C13 C8 119.9(2)
C3 C2 C1 125.2(2)
C3 C2 H2 117.4
C1 C2 H2 117.4
C54 N57 C58 118.5(3)
C54 N57 C59 118.1(2)
C58 N57 C59 115.0(3)
C53 C52 C51 121.6(3)
C53 C52 H52 119.2
C51 C52 H52 119.2
C2 C3 O4 121.6(2)
C2 C3 C31 127.4(3)
O4 C3 C31 110.9(2)
C62 C61 C66 115.3(3)
C62 C61 C41 123.1(2)
C66 C61 C41 121.6(2)
C55 C56 C51 122.4(3)
C55 C56 H56 118.8
C51 C56 H56 118.8
C5 C14 C13 118.3(2)
C5 C14 C1 120.4(2)
C13 C14 C1 121.3(2)
C7 C6 C5 119.6(3)
C7 C6 H6 120.2
C5 C6 H6 120.2
N67 C64 C65 122.1(3)
N67 C64 C63 121.5(3)
C65 C64 C63 116.4(3)
C35 C36 C31 120.7(3)
C35 C36 H36 119.7
C31 C36 H36 119.7
C66 C65 C64 121.9(3)
C66 C65 H65 119.1
C64 C65 H65 119.1
C32 C33 C34 120.5(3)
C32 C33 H33 119.7
C34 C33 H33 119.7
C11 C12 C13 121.4(3)
C11 C12 H12 119.3
C13 C12 H12 119.3
C33 C32 C31 121.3(3)
C33 C32 H32 119.3
C31 C32 H32 119.3
C65 C66 C61 122.3(3)
C65 C66 H66 118.9
C61 C66 H66 118.9
C12 C11 C10 120.8(3)
C12 C11 H11 119.6
C10 C11 H11 119.6
C14 C5 O4 124.3(2)
C14 C5 C6 122.2(3)
O4 C5 C6 113.4(2)
C64 N67 C68 120.0(3)
C64 N67 C69 119.4(3)
C68 N67 C69 117.5(3)
C56 C55 C54 120.3(3)
C56 C55 H55 119.8
C54 C55 H55 119.8
C52 C53 C54 120.7(3)
C52 C53 H53 119.6
C54 C53 H53 119.6
C40 C41 C61 121.3(2)
C40 C41 C51 119.7(3)
C61 C41 C51 118.9(2)
C9 C10 C11 119.5(3)
C9 C10 H10 120.2
C11 C10 H10 120.2
N57 C59 H59A 109.5
N57 C59 H59B 109.5
H59A C59 H59B 109.5
N57 C59 H59C 109.5
H59A C59 H59C 109.5
H59B C59 H59C 109.5
C10 C9 C8 121.3(3)
C10 C9 H9 119.3
C8 C9 H9 119.3
C53 C54 C55 117.9(3)
C53 C54 N57 120.5(2)
C55 C54 N57 121.5(3)
C6 C7 C8 121.5(3)
C6 C7 H7 119.3
C8 C7 H7 119.3
C56 C51 C52 117.0(3)
C56 C51 C41 121.1(2)
C52 C51 C41 122.0(3)
C35 C34 C33 118.9(3)
C35 C34 H34 120.6
C33 C34 H34 120.6
C36 C35 C34 121.2(3)
C36 C35 H35 119.4
C34 C35 H35 119.4
C9 C8 C7 122.0(3)
C9 C8 C13 119.6(3)
C7 C8 C13 118.4(3)
N67 C69 H69A 109.5
N67 C69 H69B 109.5
H69A C69 H69B 109.5
N67 C69 H69C 109.5
H69A C69 H69C 109.5
H69B C69 H69C 109.5
C63 C62 C61 123.1(3)
C63 C62 H62 118.4
C61 C62 H62 118.4
C62 C63 C64 120.7(3)
C62 C63 H63 119.6
C64 C63 H63 119.6
N67 C68 H68A 109.5
N67 C68 H68B 109.5
H68A C68 H68B 109.5
N67 C68 H68C 109.5
H68A C68 H68C 109.5
H68B C68 H68C 109.5
C41 C40 C1 127.2(2)
C41 C40 H40 116.4
C1 C40 H40 116.4
N57 C58 H58A 109.5
N57 C58 H58B 109.5
H58A C58 H58B 109.5
N57 C58 H58C 109.5
H58A C58 H58C 109.5
H58B C58 H58C 109.5

loop_
_geom_bond_atom_site_label_1
_geom_bond_atom_site_label_2
_geom_bond_distance
O4 C5 1.394(3)
O4 C3 1.399(3)
C31 C32 1.417(4)
C31 C36 1.422(4)
C31 C3 1.485(4)
C1 C2 1.519(4)
C1 C40 1.523(4)
C1 C14 1.544(4)
C1 H1 1.0000
C13 C12 1.433(4)
C13 C14 1.443(4)
C13 C8 1.443(4)
C2 C3 1.344(4)
C2 H2 0.9500
N57 C54 1.418(4)
N57 C58 1.459(4)
N57 C59 1.473(4)
C52 C53 1.403(4)
C52 C51 1.409(4)
C52 H52 0.9500
C61 C62 1.411(4)
C61 C66 1.417(4)
C61 C41 1.492(4)
C56 C55 1.399(4)
C56 C51 1.402(4)
C56 H56 0.9500
C14 C5 1.383(4)
C6 C7 1.361(4)
C6 C5 1.435(4)
C6 H6 0.9500
C64 N67 1.397(4)
C64 C65 1.409(4)
C64 C63 1.427(4)
C36 C35 1.395(4)
C36 H36 0.9500
C65 C66 1.387(4)
C65 H65 0.9500
C33 C32 1.392(4)
C33 C34 1.405(4)
C33 H33 0.9500
C12 C11 1.377(4)
C12 H12 0.9500
C32 H32 0.9500
C66 H66 0.9500
C11 C10 1.420(4)
C11 H11 0.9500
N67 C68 1.462(4)
N67 C69 1.470(4)
C55 C54 1.415(4)
C55 H55 0.9500
C53 C54 1.412(4)
C53 H53 0.9500
C41 C40 1.369(4)
C41 C51 1.512(4)
C10 C9 1.378(4)
C10 H10 0.9500
C59 H59A 0.9800
C59 H59B 0.9800
C59 H59C 0.9800
C9 C8 1.420(4)
C9 H9 0.9500
C7 C8 1.433(4)
C7 H7 0.9500
C34 C35 1.396(4)
C34 H34 0.9500
C35 H35 0.9500
C69 H69A 0.9800
C69 H69B 0.9800
C69 H69C 0.9800
C62 C63 1.388(4)
C62 H62 0.9500
C63 H63 0.9500
C68 H68A 0.9800
C68 H68B 0.9800
C68 H68C 0.9800
C40 H40 0.9500
C58 H58A 0.9800
C58 H58B 0.9800
C58 H58C 0.9800

loop_
_geom_torsion_atom_site_label_1
_geom_torsion_atom_site_label_2
_geom_torsion_atom_site_label_3
_geom_torsion_atom_site_label_4
_geom_torsion
C40 C1 C2 C3 109.4(3)
C14 C1 C2 C3 -12.8(4)
C1 C2 C3 O4 5.9(4)
C1 C2 C3 C31 -174.5(3)
C5 O4 C3 C2 5.5(4)
C5 O4 C3 C31 -174.1(2)
C32 C31 C3 C2 3.8(4)
C36 C31 C3 C2 -176.3(3)
C32 C31 C3 O4 -176.6(3)
C36 C31 C3 O4 3.3(4)
C12 C13 C14 C5 179.4(3)
C8 C13 C14 C5 0.6(4)
C12 C13 C14 C1 0.3(4)
C8 C13 C14 C1 -178.5(3)
C2 C1 C14 C5 9.4(4)
C40 C1 C14 C5 -112.2(3)
C2 C1 C14 C13 -171.6(2)
C40 C1 C14 C13 66.8(3)
C32 C31 C36 C35 0.2(4)
C3 C31 C36 C35 -179.8(3)
N67 C64 C65 C66 176.2(3)
C63 C64 C65 C66 -4.6(4)
C14 C13 C12 C11 -177.4(3)
C8 C13 C12 C11 1.4(4)
C34 C33 C32 C31 0.3(4)
C36 C31 C32 C33 -0.2(4)
C3 C31 C32 C33 179.8(3)
C64 C65 C66 C61 -0.3(5)
C62 C61 C66 C65 4.9(4)
C41 C61 C66 C65 -173.4(3)
C13 C12 C11 C10 -0.4(4)
C13 C14 C5 O4 -178.7(2)
C1 C14 C5 O4 0.4(4)
C13 C14 C5 C6 1.6(4)
C1 C14 C5 C6 -179.3(3)
C3 O4 C5 C14 -8.6(4)
C3 O4 C5 C6 171.1(3)
C7 C6 C5 C14 -2.2(5)
C7 C6 C5 O4 178.0(3)
C65 C64 N67 C68 -168.6(3)
C63 C64 N67 C68 12.2(4)
C65 C64 N67 C69 -9.3(4)
C63 C64 N67 C69 171.5(3)
C51 C56 C55 C54 -0.7(4)
C51 C52 C53 C54 -1.8(4)
C62 C61 C41 C40 -25.8(4)
C66 C61 C41 C40 152.4(3)
C62 C61 C41 C51 154.8(3)
C66 C61 C41 C51 -27.0(4)
C12 C11 C10 C9 -0.8(5)
C11 C10 C9 C8 0.9(5)
C52 C53 C54 C55 0.2(4)
C52 C53 C54 N57 -177.8(3)
C56 C55 C54 C53 1.0(4)
C56 C55 C54 N57 178.9(3)
C58 N57 C54 C53 -33.4(4)
C59 N57 C54 C53 179.9(3)
C58 N57 C54 C55 148.7(3)
C59 N57 C54 C55 2.1(4)
C5 C6 C7 C8 0.7(4)
C55 C56 C51 C52 -0.9(4)
C55 C56 C51 C41 177.6(3)
C53 C52 C51 C56 2.1(4)
C53 C52 C51 C41 -176.4(3)
C40 C41 C51 C56 -61.8(4)
C61 C41 C51 C56 117.5(3)
C40 C41 C51 C52 116.6(3)
C61 C41 C51 C52 -64.0(3)
C32 C33 C34 C35 -0.3(4)
C31 C36 C35 C34 -0.3(4)
C33 C34 C35 C36 0.3(4)
C10 C9 C8 C7 179.7(3)
C10 C9 C8 C13 0.1(4)
C6 C7 C8 C9 -178.2(3)
C6 C7 C8 C13 1.4(4)
C12 C13 C8 C9 -1.3(4)
C14 C13 C8 C9 177.6(3)
C12 C13 C8 C7 179.1(3)
C14 C13 C8 C7 -2.0(4)
C66 C61 C62 C63 -4.7(4)
C41 C61 C62 C63 173.6(3)
C61 C62 C63 C64 -0.1(5)
N67 C64 C63 C62 -176.0(3)
C65 C64 C63 C62 4.8(4)
C61 C41 C40 C1 173.9(2)
C51 C41 C40 C1 -6.8(4)
C2 C1 C40 C41 109.8(3)
C14 C1 C40 C41 -129.3(3)
